data_8101946
loop_
_publ_author_name
'Zukerman-Schpector, J.'
'Caracelli, I.'
'Trindade, A. C.'
'Cussigh, O.'
'Dunstan, P. O.'

_publ_section_title
;
Crystal structure of bis(acetylacetonato)bis(quinoline)nickel(II), 
Ni(C~5~H~14~O~2~N)~2~(C~9~H~7~N)~2~
;
_journal_issue 2
_journal_name_full 'Zeitschrift f\"ur Kristallographie - New Crystal Structures'
_journal_page_first 159
_journal_page_last 160
_journal_volume 221
_journal_year 2006
_chemical_formula_moiety 'C28 H28 N2 Ni O4'
_chemical_formula_sum 'C28 H28 N2 Ni O4'
_chemical_formula_weight 515.21
_chemical_name_systematic
; 
bis(acetylacetonato)bis(quinoline)nickel(II)
;
_space_group_IT_number 2
_symmetry_cell_setting triclinic
_symmetry_space_group_name_Hall '-P 1'
_symmetry_space_group_name_H-M 'P -1'
_atom_sites_solution_hydrogens geom
_atom_sites_solution_primary direct
_atom_sites_solution_secondary difmap
_audit_creation_method SHELXL-97
_cell_angle_alpha 97.15(1)
_cell_angle_beta 106.68(1)
_cell_angle_gamma 94.686(9)
_cell_formula_units_Z 1
_cell_length_a 7.9202(6)
_cell_length_b 8.0496(6)
_cell_length_c 10.246(1)
_cell_measurement_reflns_used 25
_cell_measurement_temperature 293(2)
_cell_measurement_theta_max 20.90
_cell_measurement_theta_min 10.94
_cell_volume 616.12(10)
_computing_cell_refinement 'Nonius CAD-4, 1998'
_computing_data_collection 'Nonius CAD-4, 1998'
_computing_data_reduction 'XCAD4 - CAD4'
_computing_molecular_graphics ORTEP3
_computing_publication_material 'PARST, PLATON, WiGX'
_computing_structure_refinement SHELXL-97
_computing_structure_solution SIR92
_diffrn_ambient_temperature 293(2)
_diffrn_measured_fraction_theta_full 1.000
_diffrn_measured_fraction_theta_max 1.000
_diffrn_measurement_device_type 'Nonius CAD4'
_diffrn_measurement_method theta/2theta
_diffrn_radiation_monochromator graphite
_diffrn_radiation_source 'fine-focus sealed tube'
_diffrn_radiation_type MoK\a
_diffrn_radiation_wavelength 0.71073
_diffrn_reflns_av_R_equivalents 0.0106
_diffrn_reflns_av_sigmaI/netI 0.0187
_diffrn_reflns_limit_h_max 9
_diffrn_reflns_limit_h_min -9
_diffrn_reflns_limit_k_max 9
_diffrn_reflns_limit_k_min -9
_diffrn_reflns_limit_l_max 0
_diffrn_reflns_limit_l_min -12
_diffrn_reflns_number 2437
_diffrn_reflns_theta_full 25.47
_diffrn_reflns_theta_max 25.47
_diffrn_reflns_theta_min 2.57
_diffrn_standards_decay_% 0.4
_diffrn_standards_interval_time 30
_diffrn_standards_number 3
_exptl_absorpt_coefficient_mu 0.824
_exptl_absorpt_correction_type none
_exptl_crystal_colour blue
_exptl_crystal_density_diffrn 1.389
_exptl_crystal_density_method 'not measured'
_exptl_crystal_description irregular
_exptl_crystal_F_000 270
_exptl_crystal_size_max 0.20
_exptl_crystal_size_mid 0.15
_exptl_crystal_size_min 0.12
_refine_diff_density_max 0.220
_refine_diff_density_min -0.264
_refine_diff_density_rms 0.074
_refine_ls_extinction_method none
_refine_ls_goodness_of_fit_ref 1.100
_refine_ls_hydrogen_treatment riding
_refine_ls_matrix_type full
_refine_ls_number_parameters 162
_refine_ls_number_reflns 2296
_refine_ls_number_restraints 0
_refine_ls_restrained_S_all 1.100
_refine_ls_R_factor_all 0.0315
_refine_ls_R_factor_gt 0.0280
_refine_ls_shift/su_max 0.000
_refine_ls_shift/su_mean 0.000
_refine_ls_structure_factor_coef Fsqd
_refine_ls_weighting_details 'calc w=1/[\s^2^(Fo^2^)+(0.0454P)^2^+0.1411P] where P=(Fo^2^+2Fc^2^)/3'
_refine_ls_weighting_scheme calc
_refine_ls_wR_factor_gt 0.0764
_refine_ls_wR_factor_ref 0.0782
_reflns_number_gt 2152
_reflns_number_total 2296
_reflns_threshold_expression >2sigma(I)
_cod_data_source_file 1267-1743.cff
_cod_data_source_block jzs-0106
_cod_original_cell_volume 616.12(9)
_cod_database_code 8101946

loop_
_symmetry_equiv_pos_as_xyz
'x, y, z'
'-x, -y, -z'

loop_
_atom_site_label
_atom_site_type_symbol
_atom_site_fract_x
_atom_site_fract_y
_atom_site_fract_z
_atom_site_U_iso_or_equiv
_atom_site_adp_type
_atom_site_occupancy
_atom_site_symmetry_multiplicity
_atom_site_Wyckoff_symbol
_atom_site_calc_flag
_atom_site_refinement_flags
_atom_site_disorder_assembly
_atom_site_disorder_group
Ni Ni 0.0000 0.0000 0.0000 0.03261(12) Uani 1 1 a d S . .
O1 O 0.20490(15) 0.15347(15) 0.13657(12) 0.0393(3) Uani 1 2 i d . . .
O2 O -0.15682(15) 0.18723(15) -0.00941(12) 0.0376(3) Uani 1 2 i d . . .
N N 0.10683(18) 0.07728(19) -0.16267(15) 0.0370(3) Uani 1 2 i d . . .
C6 C 0.2810(2) 0.0817(2) -0.1318(2) 0.0437(4) Uani 1 2 i d . . .
H6 H 0.3408 0.0439 -0.0509 0.052 Uiso 1 2 i calc R . .
C7 C 0.3817(2) 0.1398(3) -0.2133(2) 0.0495(5) Uani 1 2 i d . . .
H7 H 0.5041 0.1383 -0.1876 0.059 Uiso 1 2 i calc R . .
C8 C 0.2971(3) 0.1980(3) -0.3299(2) 0.0518(5) Uani 1 2 i d . . .
H8 H 0.3617 0.2400 -0.3840 0.062 Uiso 1 2 i calc R . .
C9 C 0.1109(3) 0.1950(2) -0.36952(19) 0.0419(4) Uani 1 2 i d . . .
C10 C 0.0136(3) 0.2508(3) -0.4918(2) 0.0547(5) Uani 1 2 i d . . .
H10 H 0.0736 0.2947 -0.5481 0.066 Uiso 1 2 i calc R . .
C11 C -0.1657(3) 0.2410(3) -0.5277(2) 0.0568(5) Uani 1 2 i d . . .
H11 H -0.2283 0.2777 -0.6083 0.068 Uiso 1 2 i calc R . .
C12 C -0.2571(3) 0.1751(3) -0.4428(2) 0.0486(5) Uani 1 2 i d . . .
H12 H -0.3804 0.1674 -0.4687 0.058 Uiso 1 2 i calc R . .
C13 C -0.1685(2) 0.1223(2) -0.32309(19) 0.0401(4) Uani 1 2 i d . . .
H13 H -0.2313 0.0802 -0.2678 0.048 Uiso 1 2 i calc R . .
C14 C 0.0186(2) 0.1314(2) -0.28321(17) 0.0348(4) Uani 1 2 i d . . .
C2 C 0.1946(2) 0.2975(2) 0.19515(17) 0.0358(4) Uani 1 2 i d . . .
C1 C 0.3640(3) 0.3845(3) 0.3011(2) 0.0555(5) Uani 1 2 i d . . .
H1A H 0.4208 0.3043 0.3553 0.083 Uiso 1 2 i calc R . .
H1B H 0.3363 0.4735 0.3602 0.083 Uiso 1 2 i calc R . .
H1C H 0.4423 0.4310 0.2551 0.083 Uiso 1 2 i calc R . .
C3 C 0.0443(3) 0.3818(2) 0.17165(19) 0.0438(4) Uani 1 2 i d . . .
H3 H 0.0537 0.4855 0.2264 0.053 Uiso 1 2 i calc R . .
C4 C -0.1196(2) 0.3237(2) 0.07272(17) 0.0351(4) Uani 1 2 i d . . .
C5 C -0.2668(3) 0.4340(3) 0.0615(2) 0.0552(5) Uani 1 2 i d . . .
H5A H -0.3150 0.4501 -0.0326 0.083 Uiso 1 2 i calc R . .
H5B H -0.2205 0.5414 0.1184 0.083 Uiso 1 2 i calc R . .
H5C H -0.3587 0.3806 0.0918 0.083 Uiso 1 2 i calc R . .

loop_
_atom_site_aniso_label
_atom_site_aniso_U_11
_atom_site_aniso_U_22
_atom_site_aniso_U_33
_atom_site_aniso_U_23
_atom_site_aniso_U_13
_atom_site_aniso_U_12
Ni 0.02498(16) 0.03296(18) 0.03714(18) 0.00104(12) 0.00542(12) 0.00894(11)
O1 0.0300(6) 0.0401(6) 0.0433(7) 0.0018(5) 0.0053(5) 0.0071(5)
O2 0.0321(6) 0.0370(6) 0.0402(6) 0.0005(5) 0.0055(5) 0.0115(5)
N 0.0282(7) 0.0424(8) 0.0408(8) 0.0050(6) 0.0103(6) 0.0083(6)
C6 0.0307(8) 0.0522(10) 0.0469(10) 0.0034(8) 0.0099(8) 0.0099(8)
C7 0.0297(9) 0.0593(12) 0.0592(12) -0.0027(9) 0.0182(8) 0.0045(8)
C8 0.0462(11) 0.0579(12) 0.0568(12) 0.0011(9) 0.0290(10) 0.0000(9)
C9 0.0439(10) 0.0412(9) 0.0427(9) 0.0015(7) 0.0184(8) 0.0053(7)
C10 0.0645(13) 0.0614(13) 0.0471(11) 0.0154(10) 0.0269(10) 0.0110(10)
C11 0.0646(13) 0.0648(13) 0.0439(11) 0.0169(10) 0.0134(10) 0.0221(11)
C12 0.0415(10) 0.0585(12) 0.0455(10) 0.0082(9) 0.0093(8) 0.0183(9)
C13 0.0341(9) 0.0461(10) 0.0422(9) 0.0067(7) 0.0130(7) 0.0122(7)
C14 0.0339(8) 0.0335(8) 0.0370(8) 0.0010(6) 0.0117(7) 0.0079(6)
C2 0.0362(9) 0.0396(9) 0.0303(8) 0.0057(7) 0.0084(7) 0.0023(7)
C1 0.0428(11) 0.0550(12) 0.0555(12) -0.0033(10) 0.0005(9) 0.0019(9)
C3 0.0450(10) 0.0374(9) 0.0429(10) -0.0045(7) 0.0070(8) 0.0090(8)
C4 0.0380(9) 0.0356(8) 0.0354(8) 0.0072(7) 0.0143(7) 0.0117(7)
C5 0.0488(11) 0.0511(11) 0.0617(13) -0.0033(10) 0.0106(10) 0.0231(9)

loop_
_atom_type_symbol
_atom_type_description
_atom_type_scat_dispersion_real
_atom_type_scat_dispersion_imag
_atom_type_scat_source
C C 0.0033 0.0016 'International Tables Vol C Tables 4.2.6.8 and 6.1.1.4'
H H 0.0000 0.0000 'International Tables Vol C Tables 4.2.6.8 and 6.1.1.4'
O O 0.0106 0.0060 'International Tables Vol C Tables 4.2.6.8 and 6.1.1.4'
N N 0.0061 0.0033 'International Tables Vol C Tables 4.2.6.8 and 6.1.1.4'
Ni Ni 0.3393 1.1124 'International Tables Vol C Tables 4.2.6.8 and 6.1.1.4'

loop_
_geom_angle_atom_site_label_1
_geom_angle_atom_site_label_2
_geom_angle_atom_site_label_3
_geom_angle
_geom_angle_site_symmetry_1
_geom_angle_site_symmetry_3
_geom_angle_publ_flag
O1 Ni O1 180 . 2 ?
O1 Ni O2 90.94(5) . . ?
O1 Ni O2 89.06(5) 2 . ?
O2 Ni O2 180 . 2 ?
O1 Ni N 87.08(5) . . ?
O1 Ni N 92.92(5) 2 . ?
O2 Ni N 93.14(5) . . ?
O2 Ni N 86.86(5) 2 . ?
O1 Ni N 92.92(5) . 2 ?
N Ni N 180 . 2 ?
C2 O1 Ni 125.03(11) . . ?
C4 O2 Ni 124.72(11) . . ?
C6 N C14 117.75(15) . . ?
C6 N Ni 113.39(12) . . ?
C14 N Ni 128.66(11) . . ?
N C6 C7 124.19(18) . . ?
C8 C7 C6 118.60(17) . . ?
C7 C8 C9 120.03(18) . . ?
C8 C9 C14 117.94(18) . . ?
C8 C9 C10 122.94(18) . . ?
C14 C9 C10 119.12(17) . . ?
C11 C10 C9 120.85(19) . . ?
C10 C11 C12 119.80(19) . . ?
C13 C12 C11 121.33(18) . . ?
C12 C13 C14 119.96(17) . . ?
N C14 C13 119.62(15) . . ?
N C14 C9 121.45(15) . . ?
C13 C14 C9 118.93(16) . . ?
O1 C2 C3 126.37(16) . . ?
O1 C2 C1 115.45(16) . . ?
C3 C2 C1 118.18(17) . . ?
C2 C3 C4 125.54(17) . . ?
O2 C4 C3 126.06(16) . . ?
O2 C4 C5 116.06(16) . . ?
C3 C4 C5 117.88(16) . . ?

loop_
_geom_bond_atom_site_label_1
_geom_bond_atom_site_label_2
_geom_bond_distance
_geom_bond_site_symmetry_2
_geom_bond_publ_flag
Ni O1 2.0141(12) . ?
Ni O2 2.0240(11) . ?
Ni N 2.2051(14) . ?
O1 C2 1.258(2) . ?
O2 C4 1.256(2) . ?
N C6 1.320(2) . ?
N C14 1.376(2) . ?
C6 C7 1.403(3) . ?
C7 C8 1.351(3) . ?
C8 C9 1.410(3) . ?
C9 C14 1.415(2) . ?
C9 C10 1.417(3) . ?
C10 C11 1.354(3) . ?
C11 C12 1.405(3) . ?
C12 C13 1.365(3) . ?
C13 C14 1.413(2) . ?
C2 C3 1.395(3) . ?
C2 C1 1.513(2) . ?
C3 C4 1.400(3) . ?
C4 C5 1.509(2) . ?
